data_2009328
loop_
_publ_author_name
'Faber, Alexander'
'Lemke, Alexander'
'Spangenberg, Bj\"orn'
'Bolte, Michael'

_publ_section_title
;
 Three hydrohalogenides of organic nitrogen bases
;
_journal_issue 12
_journal_name_full 'Acta Crystallographica Section C'
_journal_page_first IUC9900156
_journal_paper_doi 10.1107/S0108270199098261
_journal_volume 55
_journal_year 1999
_chemical_formula_moiety 'C6 H8 N 1+, Br 1-'
_chemical_formula_sum 'C6 H8 Br N'
_chemical_formula_weight 174.04
_chemical_name_systematic ?
_space_group_IT_number 62
_symmetry_cell_setting orthorhombic
_symmetry_space_group_name_Hall '-P 2ac 2n'
_symmetry_space_group_name_H-M 'P n m a'
_audit_creation_method SHELXL-97
_cell_angle_alpha 90.00
_cell_angle_beta 90.00
_cell_angle_gamma 90.00
_cell_formula_units_Z 4
_cell_length_a 12.973(2)
_cell_length_b 6.4910(10)
_cell_length_c 8.3270(10)
_cell_measurement_reflns_used 6455
_cell_measurement_temperature 173(2)
_cell_measurement_theta_max 25
_cell_measurement_theta_min 1
_cell_volume 701.20(17)
_computing_cell_refinement SMART
_computing_data_collection 'SMART (Siemens, 1995)'
_computing_data_reduction 'SAINT (Siemens, 1995)'
_computing_structure_refinement 'SHELXL97 (Sheldrick, 1997)'
_computing_structure_solution 'SHELXS97 (Sheldrick, 1990)'
_diffrn_ambient_temperature 173(2)
_diffrn_measured_fraction_theta_full 0.998
_diffrn_measured_fraction_theta_max 0.998
_diffrn_measurement_device_type 'Siemens CCD three-circle'
_diffrn_measurement_method \w
_diffrn_radiation_monochromator graphite
_diffrn_radiation_source 'fine-focus sealed tube'
_diffrn_radiation_type MoK\a
_diffrn_radiation_wavelength 0.71073
_diffrn_reflns_av_R_equivalents 0.039
_diffrn_reflns_av_sigmaI/netI 0.0141
_diffrn_reflns_limit_h_max 18
_diffrn_reflns_limit_h_min -18
_diffrn_reflns_limit_k_max 9
_diffrn_reflns_limit_k_min -9
_diffrn_reflns_limit_l_max 11
_diffrn_reflns_limit_l_min -11
_diffrn_reflns_number 19781
_diffrn_reflns_theta_full 30.96
_diffrn_reflns_theta_max 30.96
_diffrn_reflns_theta_min 2.91
_diffrn_standards_decay_% 0
_diffrn_standards_interval_time 1200
_diffrn_standards_number 244
_exptl_absorpt_coefficient_mu 5.758
_exptl_absorpt_correction_T_max 0.562
_exptl_absorpt_correction_T_min 0.195
_exptl_absorpt_correction_type empirical
_exptl_absorpt_process_details '(SADABS; Sheldrick, 1996)'
_exptl_crystal_colour colourless
_exptl_crystal_density_diffrn 1.649
_exptl_crystal_density_method 'not measured'
_exptl_crystal_description needle
_exptl_crystal_F_000 344
_exptl_crystal_size_max 0.40
_exptl_crystal_size_mid 0.10
_exptl_crystal_size_min 0.10
_refine_diff_density_max 0.256
_refine_diff_density_min -0.518
_refine_ls_extinction_method none
_refine_ls_goodness_of_fit_ref 1.171
_refine_ls_hydrogen_treatment mixed
_refine_ls_matrix_type full
_refine_ls_number_parameters 52
_refine_ls_number_reflns 1203
_refine_ls_number_restraints 0
_refine_ls_restrained_S_all 1.171
_refine_ls_R_factor_all 0.030
_refine_ls_R_factor_gt 0.026
_refine_ls_shift/su_max 0.001
_refine_ls_shift/su_mean 0.000
_refine_ls_structure_factor_coef Fsqd
_refine_ls_weighting_details 'calc w = 1/[\s^2^(Fo^2^)+(0.0271P)^2^+0.2667P] where P = (Fo^2^+2Fc^2^)/3'
_refine_ls_weighting_scheme calc
_refine_ls_wR_factor_ref 0.058
_reflns_number_gt 1111
_reflns_number_total 1203
_reflns_threshold_expression I>2\s(I)
_cod_data_source_file qb0137.cif
_cod_data_source_block III
_cod_depositor_comments
;
The following automatic conversions were performed:
'_symmetry_cell_setting' value 'Orthorhombic' changed to 'orthorhombic'
according to '/home/saulius/struct/CIF-dictionaries/cif_core.dic'
dictionary named 'cif_core.dic' version 2.4.1 from 2010-06-29.

Automatic conversion script
Id: cif_fix_enum 1527 2010-12-29 10:47:43Z saulius 

The following automatic conversions were performed:

'_symmetry_cell_setting' value 'Orthorhombic' changed to
'orthorhombic' according to
/home/saulius/struct/CIF-dictionaries/cif_core.dic dictionary named
'cif_core.dic' version 2.4.1 from 2010-06-29.

Automatic conversion script
Id: cif_fix_values 1715 2011-07-08 13:25:40Z adriana 
;
_cod_database_code 2009328
_cod_database_fobs_code 2009328

loop_
_symmetry_equiv_pos_as_xyz
'x, y, z'
'-x+1/2, -y, z+1/2'
'-x, y+1/2, -z'
'x+1/2, -y+1/2, -z+1/2'
'-x, -y, -z'
'x-1/2, y, -z-1/2'
'x, -y-1/2, z'
'-x-1/2, y-1/2, z-1/2'

loop_
_atom_site_label
_atom_site_fract_x
_atom_site_fract_y
_atom_site_fract_z
_atom_site_U_iso_or_equiv
_atom_site_adp_type
_atom_site_calc_flag
_atom_site_refinement_flags
_atom_site_occupancy
_atom_site_disorder_assembly
_atom_site_disorder_group
_atom_site_type_symbol
N1 0.58123(14) 0.2500 0.5333(2) 0.0243(4) Uani d S 1 . . N
H1 0.631(3) 0.2500 0.467(4) 0.055(10) Uiso d S 1 . . H
C2 0.60867(16) 0.2500 0.6897(3) 0.0252(4) Uani d S 1 . . C
H2 0.6797 0.2500 0.7177 0.030 Uiso calc SR 1 . . H
C3 0.53480(17) 0.2500 0.8100(3) 0.0252(4) Uani d S 1 . . C
C31 0.5673(2) 0.2500 0.9839(3) 0.0362(5) Uani d S 1 . . C
H31A 0.5059 0.2500 1.0525 0.054 Uiso d SR 1 . . H
H31B 0.6085 0.1267 1.0061 0.054 Uiso d R 1 . . H
C4 0.43113(16) 0.2500 0.7622(3) 0.0266(4) Uani d S 1 . . C
H4 0.3783 0.2500 0.8412 0.032 Uiso calc SR 1 . . H
C5 0.40469(16) 0.2500 0.5991(3) 0.0269(4) Uani d S 1 . . C
H5 0.3344 0.2500 0.5673 0.032 Uiso calc SR 1 . . H
C6 0.48199(16) 0.2500 0.4851(3) 0.0244(4) Uani d S 1 . . C
H6 0.4654 0.2500 0.3740 0.029 Uiso calc SR 1 . . H
Br1 0.780113(16) 0.2500 0.31374(3) 0.03086(9) Uani d S 1 . . Br

loop_
_atom_site_aniso_label
_atom_site_aniso_U_11
_atom_site_aniso_U_22
_atom_site_aniso_U_33
_atom_site_aniso_U_12
_atom_site_aniso_U_13
_atom_site_aniso_U_23
N1 0.0223(8) 0.0246(8) 0.0259(8) 0.000 0.0061(7) 0.000
C2 0.0172(8) 0.0297(10) 0.0288(10) 0.000 0.0005(7) 0.000
C3 0.0226(9) 0.0302(10) 0.0228(9) 0.000 -0.0018(7) 0.000
C31 0.0323(12) 0.0523(15) 0.0241(10) 0.000 -0.0041(9) 0.000
C4 0.0175(9) 0.0359(11) 0.0263(10) 0.000 0.0032(8) 0.000
C5 0.0189(9) 0.0334(11) 0.0283(10) 0.000 -0.0043(8) 0.000
C6 0.0272(10) 0.0243(9) 0.0219(9) 0.000 -0.0031(8) 0.000
Br1 0.02133(12) 0.04631(15) 0.02493(12) 0.000 0.00528(8) 0.000

loop_
_atom_type_symbol
_atom_type_description
_atom_type_scat_dispersion_real
_atom_type_scat_dispersion_imag
_atom_type_scat_source
C C 0.0033 0.0016 'International Tables Vol C Tables 4.2.6.8 and 6.1.1.4'
H H 0.0000 0.0000 'International Tables Vol C Tables 4.2.6.8 and 6.1.1.4'
N N 0.0061 0.0033 'International Tables Vol C Tables 4.2.6.8 and 6.1.1.4'
Br Br -0.2901 2.4595 'International Tables Vol C Tables 4.2.6.8 and 6.1.1.4'

loop_
_geom_angle_atom_site_label_1
_geom_angle_atom_site_label_2
_geom_angle_atom_site_label_3
_geom_angle
_geom_angle_publ_flag
C6 N1 C2 122.61(19) y
N1 C2 C3 120.98(19) ?
C2 C3 C4 117.2(2) ?
C2 C3 C31 120.0(2) ?
C4 C3 C31 122.7(2) ?
C5 C4 C3 120.7(2) ?
C6 C5 C4 119.26(19) ?
N1 C6 C5 119.25(19) ?

loop_
_geom_bond_atom_site_label_1
_geom_bond_atom_site_label_2
_geom_bond_site_symmetry_2
_geom_bond_distance
_geom_bond_publ_flag
N1 C6 . 1.349(3) y
N1 C2 . 1.350(3) y
C2 C3 . 1.387(3) ?
C3 C4 . 1.403(3) ?
C3 C31 . 1.508(3) ?
C4 C5 . 1.400(3) ?
C5 C6 . 1.381(3) ?

loop_
_geom_hbond_atom_site_label_D
_geom_hbond_atom_site_label_H
_geom_hbond_atom_site_label_A
_geom_hbond_site_symmetry_A
_geom_hbond_distance_DH
_geom_hbond_distance_HA
_geom_hbond_distance_DA
_geom_hbond_angle_DHA
N1 H1 Br1 . 0.85(4) 2.32(4) 3.1622(18) 173(3)
C4 H4 Br1 6_557 0.95 3.14 4.038(2) 157.8
C31 H31A Br1 6_557 0.98 3.13 4.089(3) 165.2
C6 H6 Br1 6_556 0.95 2.87 3.613(2) 136.1

loop_
_geom_torsion_atom_site_label_1
_geom_torsion_atom_site_label_2
_geom_torsion_atom_site_label_3
_geom_torsion_atom_site_label_4
_geom_torsion
C6 N1 C2 C3 0.0
N1 C2 C3 C4 0.0
N1 C2 C3 C31 180.0
C2 C3 C4 C5 0.0
C31 C3 C4 C5 180.0
C3 C4 C5 C6 0.0
C2 N1 C6 C5 0.0
C4 C5 C6 N1 0.0

loop_
_cod_related_entry_id
_cod_related_entry_database
_cod_related_entry_code
1 ChemSpider 21136011
